data_4502304
loop_
_publ_author_name
'Liu, Ying'
'Yan, Peng-Fei'
'Yu, Ying-Hui'
'Hou, Guang-Feng'
'Gao, Jin-Sheng'
'Lu, Jack Y.'

_publ_section_title
;
 Syntheses, Structures, and Characterizations of a Series of Polymers
 Constructed by Two V-Shape Dipyridine-Containing Ligands
;
_journal_issue 4
_journal_name_full 'Crystal Growth &amp; Design'
_journal_page_first 1559
_journal_paper_doi 10.1021/cg900942e
_journal_volume 10
_journal_year 2010
_chemical_formula_moiety 'C18 H20 Cu N2 O4, 2(N O3)'
_chemical_formula_sum 'C18 H20 Cu N4 O10'
_chemical_formula_weight 515.92
_chemical_name_systematic
; 
 ? 
;
_space_group_IT_number 14
_symmetry_cell_setting monoclinic
_symmetry_space_group_name_Hall '-P 2yn'
_symmetry_space_group_name_H-M 'P 1 21/n 1'
_atom_sites_solution_hydrogens geom
_atom_sites_solution_primary direct
_atom_sites_solution_secondary difmap
_audit_creation_method SHELXL-97
_cell_angle_alpha 90.00
_cell_angle_beta 102.86(3)
_cell_angle_gamma 90.00
_cell_formula_units_Z 4
_cell_length_a 10.098(2)
_cell_length_b 17.660(4)
_cell_length_c 11.824(2)
_cell_measurement_reflns_used 11303
_cell_measurement_temperature 293(2)
_cell_measurement_theta_max 54.93
_cell_measurement_theta_min 6.01
_cell_volume 2055.7(8)
_computing_cell_refinement RAPID-AUTO
_computing_data_collection 'RAPID-AUTO (Rigaku Corporation, 1998)'
_computing_data_reduction 'CrystalStructure (Rigaku/MSC and Rigaku Corporation, 2002)'
_computing_molecular_graphics 'XP (Sheldrick, 1993)'
_computing_publication_material SHELXL-97
_computing_structure_refinement 'SHELXL-97 (Sheldrick, 1997)'
_computing_structure_solution 'SHELXS-97 (Sheldrick, 1990)'
_diffrn_ambient_temperature 293(2)
_diffrn_measured_fraction_theta_full 0.990
_diffrn_measured_fraction_theta_max 0.990
_diffrn_measurement_device_type 'Rigaku RAXIS-RAPID'
_diffrn_measurement_method '\w scan'
_diffrn_radiation_monochromator graphite
_diffrn_radiation_source 'fine-focus sealed tube'
_diffrn_radiation_type MoK\a
_diffrn_radiation_wavelength 0.71073
_diffrn_reflns_av_R_equivalents 0.0865
_diffrn_reflns_av_sigmaI/netI 0.0734
_diffrn_reflns_limit_h_max 13
_diffrn_reflns_limit_h_min -13
_diffrn_reflns_limit_k_max 22
_diffrn_reflns_limit_k_min -22
_diffrn_reflns_limit_l_max 15
_diffrn_reflns_limit_l_min -15
_diffrn_reflns_number 19672
_diffrn_reflns_theta_full 27.48
_diffrn_reflns_theta_max 27.48
_diffrn_reflns_theta_min 3.01
_diffrn_standards_decay_% 0
_diffrn_standards_interval_count 0
_diffrn_standards_interval_time 0
_diffrn_standards_number 0
_exptl_absorpt_coefficient_mu 1.129
_exptl_absorpt_correction_T_max 0.8444
_exptl_absorpt_correction_T_min 0.8090
_exptl_absorpt_correction_type multi-scan
_exptl_absorpt_process_details 'ABSCOR (Higashi, 1995)'
_exptl_crystal_colour green
_exptl_crystal_density_diffrn 1.667
_exptl_crystal_density_method 'not measured'
_exptl_crystal_description block
_exptl_crystal_F_000 1060
_exptl_crystal_size_max 0.20
_exptl_crystal_size_mid 0.19
_exptl_crystal_size_min 0.16
_refine_diff_density_max 0.802
_refine_diff_density_min -0.717
_refine_diff_density_rms 0.181
_refine_ls_extinction_method none
_refine_ls_goodness_of_fit_ref 1.045
_refine_ls_hydrogen_treatment constr
_refine_ls_matrix_type full
_refine_ls_number_parameters 307
_refine_ls_number_reflns 4665
_refine_ls_number_restraints 21
_refine_ls_restrained_S_all 1.061
_refine_ls_R_factor_all 0.1241
_refine_ls_R_factor_gt 0.0690
_refine_ls_shift/su_max 0.001
_refine_ls_shift/su_mean 0.000
_refine_ls_structure_factor_coef Fsqd
_refine_ls_weighting_details 'calc w=1/[\s^2^(Fo^2^)+(0.1066P)^2^+0.6873P] where P=(Fo^2^+2Fc^2^)/3'
_refine_ls_weighting_scheme calc
_refine_ls_wR_factor_gt 0.1691
_refine_ls_wR_factor_ref 0.2012
_reflns_number_gt 2779
_reflns_number_total 4665
_reflns_threshold_expression >2sigma(I)
_cod_data_source_file cg900942e_si_001.cif
_cod_data_source_block complex_8
_cod_depositor_comments
;
The following automatic conversions were performed:

'_exptl_absorpt_correction_type' value 'Multi-scan' changed to
'multi-scan' according to
/home/saulius/struct/CIF-dictionaries/cif_core.dic dictionary named
'cif_core.dic' version 2.4.2 from 2011-04-26.

Automatic conversion script
Id: cif_fix_values 1715 2011-07-08 13:25:40Z adriana 
;
_cod_original_cell_volume 2055.5(7)
_cod_original_sg_symbol_H-M 'P 21/n'
_cod_database_code 4502304

loop_
_symmetry_equiv_pos_as_xyz
'x, y, z'
'-x+1/2, y+1/2, -z+1/2'
'-x, -y, -z'
'x-1/2, -y-1/2, z-1/2'

loop_
_atom_site_label
_atom_site_type_symbol
_atom_site_fract_x
_atom_site_fract_y
_atom_site_fract_z
_atom_site_U_iso_or_equiv
_atom_site_adp_type
_atom_site_occupancy
_atom_site_symmetry_multiplicity
_atom_site_calc_flag
_atom_site_refinement_flags
_atom_site_disorder_assembly
_atom_site_disorder_group
C1 C 0.1825(5) 0.9690(3) 0.3907(5) 0.0471(13) Uani 1 1 d . . .
H1 H 0.1864 1.0044 0.3333 0.057 Uiso 1 1 calc R . .
C2 C 0.1656(6) 0.9938(3) 0.4952(5) 0.0539(14) Uani 1 1 d . . .
H2 H 0.1645 1.0454 0.5107 0.065 Uiso 1 1 calc R . .
C3 C 0.1500(6) 0.9420(4) 0.5778(5) 0.0547(15) Uani 1 1 d . . .
H3 H 0.1381 0.9580 0.6499 0.066 Uiso 1 1 calc R . .
C4 C 0.1521(6) 0.8671(3) 0.5529(4) 0.0497(13) Uani 1 1 d . . .
H4 H 0.1375 0.8313 0.6066 0.060 Uiso 1 1 calc R . .
C5 C 0.1759(5) 0.8441(3) 0.4479(4) 0.0416(12) Uani 1 1 d . . .
C6 C 0.1893(5) 0.7624(3) 0.4236(4) 0.0431(12) Uani 1 1 d . . .
H6A H 0.2813 0.7455 0.4563 0.052 Uiso 1 1 calc R . .
H6B H 0.1276 0.7331 0.4584 0.052 Uiso 1 1 calc R . .
C7 C 0.1241(5) 0.6794(3) 0.2589(4) 0.0422(12) Uani 1 1 d . . .
C8 C 0.1583(5) 0.6157(3) 0.3283(4) 0.0416(12) Uani 1 1 d . . .
H8 H 0.2076 0.6197 0.4045 0.050 Uiso 1 1 calc R . .
C9 C 0.1157(5) 0.5458(3) 0.2796(4) 0.0458(13) Uani 1 1 d . . .
C10 C 0.0396(5) 0.5398(3) 0.1657(4) 0.0511(14) Uani 1 1 d . . .
H10 H 0.0086 0.4929 0.1353 0.061 Uiso 1 1 calc R . .
C11 C 0.0112(6) 0.6043(3) 0.0991(5) 0.0529(14) Uani 1 1 d . . .
H11 H -0.0362 0.6005 0.0223 0.063 Uiso 1 1 calc R . .
C12 C 0.0522(5) 0.6742(3) 0.1448(4) 0.0472(13) Uani 1 1 d . . .
H12 H 0.0318 0.7175 0.0997 0.057 Uiso 1 1 calc R . .
C13 C 0.2020(6) 0.4803(3) 0.4594(4) 0.0528(14) Uani 1 1 d . . .
H13A H 0.1496 0.5145 0.4965 0.063 Uiso 1 1 calc R . .
H13B H 0.2955 0.4976 0.4759 0.063 Uiso 1 1 calc R . .
C14 C 0.1942(5) 0.4015(3) 0.5035(4) 0.0448(13) Uani 1 1 d . . .
C15 C 0.1759(6) 0.3860(4) 0.6131(5) 0.0587(17) Uani 1 1 d . . .
H15 H 0.1672 0.4257 0.6627 0.070 Uiso 1 1 calc R . .
C16 C 0.1705(6) 0.3134(4) 0.6497(5) 0.0635(18) Uani 1 1 d . . .
H16 H 0.1606 0.3034 0.7246 0.076 Uiso 1 1 calc R . .
C17 C 0.1798(6) 0.2551(4) 0.5760(5) 0.0606(16) Uani 1 1 d . . .
H17 H 0.1733 0.2051 0.5987 0.073 Uiso 1 1 calc R . .
C18 C 0.1989(5) 0.2721(4) 0.4675(5) 0.0528(14) Uani 1 1 d . . .
H18 H 0.2049 0.2327 0.4166 0.063 Uiso 1 1 calc R . .
Cu1 Cu 0.24210(6) 0.86414(4) 0.21907(5) 0.0385(2) Uani 1 1 d . . .
N1 N 0.1940(4) 0.8950(2) 0.3668(3) 0.0385(9) Uani 1 1 d . . .
N2 N 0.2093(4) 0.3432(3) 0.4325(3) 0.0425(10) Uani 1 1 d . . .
N3 N 0.0245(5) 0.1389(3) 0.1622(4) 0.0547(13) Uani 1 1 d . . .
O1 O 0.1575(4) 0.7518(2) 0.2998(3) 0.0504(9) Uani 1 1 d . . .
O2 O 0.1478(4) 0.4787(2) 0.3370(3) 0.0518(10) Uani 1 1 d . . .
O3 O 0.4268(3) 0.8324(2) 0.3029(3) 0.0476(9) Uani 1 1 d . . .
H19 H 0.4658 0.7919 0.3313 0.071 Uiso 1 1 d R . .
H20 H 0.4876 0.8663 0.3075 0.071 Uiso 1 1 d R . .
O4 O 0.0600(4) 0.8925(2) 0.1329(3) 0.0567(10) Uani 1 1 d D . .
H22 H 0.0380 0.8794 0.0619 0.085 Uiso 1 1 d RD . .
H21 H -0.0095 0.8920 0.1621 0.085 Uiso 1 1 d RD . .
O5 O 0.0183(5) 0.1897(3) 0.0888(4) 0.0808(14) Uani 1 1 d U . .
O6 O 0.0476(6) 0.1535(4) 0.2636(4) 0.1019(19) Uani 1 1 d U . .
O7 O 0.0088(5) 0.0746(3) 0.1260(6) 0.109(2) Uani 1 1 d U . .
N4 N 0.2701(7) 0.1226(5) 0.8033(8) 0.094(3) Uani 1 1 d . A 2
O9 O 0.3392(11) 0.0951(5) 0.7443(10) 0.188(4) Uani 1 1 d . A 2
O10 O 0.1555(12) 0.0905(6) 0.7624(10) 0.191(4) Uani 1 1 d . A 2
O8 O 0.3720(18) 0.1613(10) 0.8451(12) 0.164(7) Uani 0.55 1 d P A 2
O8' O 0.222(2) 0.1593(8) 0.8606(10) 0.116(5) Uani 0.45 1 d P B 1

loop_
_atom_site_aniso_label
_atom_site_aniso_U_11
_atom_site_aniso_U_22
_atom_site_aniso_U_33
_atom_site_aniso_U_23
_atom_site_aniso_U_13
_atom_site_aniso_U_12
C1 0.046(3) 0.048(3) 0.050(3) 0.002(2) 0.016(2) 0.004(2)
C2 0.055(3) 0.048(3) 0.059(3) -0.018(3) 0.015(3) 0.005(3)
C3 0.055(3) 0.068(4) 0.043(3) -0.015(3) 0.014(3) 0.005(3)
C4 0.048(3) 0.068(4) 0.035(3) -0.003(3) 0.014(2) 0.004(3)
C5 0.035(3) 0.056(3) 0.035(3) 0.003(2) 0.009(2) -0.001(2)
C6 0.052(3) 0.046(3) 0.032(2) 0.002(2) 0.010(2) 0.002(2)
C7 0.042(3) 0.044(3) 0.041(3) -0.008(2) 0.012(2) -0.004(2)
C8 0.036(3) 0.051(3) 0.038(3) -0.005(2) 0.007(2) 0.002(2)
C9 0.044(3) 0.053(3) 0.042(3) -0.002(2) 0.011(2) 0.008(2)
C10 0.050(3) 0.060(4) 0.041(3) -0.010(3) 0.006(2) 0.000(3)
C11 0.049(3) 0.067(4) 0.036(3) -0.009(3) -0.004(2) 0.003(3)
C12 0.050(3) 0.053(3) 0.039(3) 0.000(2) 0.011(2) 0.006(3)
C13 0.060(3) 0.060(4) 0.036(3) -0.007(2) 0.006(3) 0.005(3)
C14 0.036(3) 0.064(4) 0.037(3) -0.005(3) 0.013(2) 0.001(2)
C15 0.048(3) 0.095(5) 0.035(3) -0.007(3) 0.012(2) 0.006(3)
C16 0.053(3) 0.103(6) 0.039(3) 0.015(3) 0.018(3) -0.005(3)
C17 0.057(4) 0.079(5) 0.045(3) 0.015(3) 0.010(3) -0.009(3)
C18 0.049(3) 0.064(4) 0.046(3) 0.007(3) 0.012(3) -0.004(3)
Cu1 0.0367(3) 0.0500(4) 0.0301(3) 0.0002(3) 0.0103(2) 0.0013(3)
N1 0.037(2) 0.046(3) 0.033(2) -0.0011(18) 0.0092(17) 0.0034(18)
N2 0.036(2) 0.061(3) 0.032(2) 0.0055(19) 0.0088(18) -0.0017(19)
N3 0.039(2) 0.075(4) 0.049(3) -0.012(3) 0.006(2) -0.005(2)
O1 0.070(2) 0.049(2) 0.0320(18) -0.0022(15) 0.0109(17) -0.0042(19)
O2 0.066(2) 0.048(2) 0.0373(19) -0.0046(16) 0.0021(18) 0.0041(18)
O3 0.0391(19) 0.058(2) 0.0434(19) 0.0010(17) 0.0045(16) 0.0030(17)
O4 0.044(2) 0.087(3) 0.0385(19) 0.0017(19) 0.0093(17) 0.006(2)
O5 0.064(3) 0.103(4) 0.071(3) 0.034(3) 0.007(2) -0.004(3)
O6 0.092(4) 0.166(5) 0.052(3) -0.019(3) 0.025(3) -0.025(3)
O7 0.079(3) 0.075(4) 0.162(5) -0.027(4) 0.002(3) -0.008(3)
N4 0.045(3) 0.129(7) 0.121(6) 0.067(6) 0.045(4) 0.020(4)
O9 0.161(8) 0.155(8) 0.269(12) -0.062(8) 0.092(8) -0.003(7)
O10 0.176(9) 0.208(10) 0.222(10) -0.054(8) 0.112(8) -0.025(8)
O8 0.152(14) 0.198(16) 0.116(11) -0.093(10) -0.028(10) -0.004(11)
O8' 0.187(16) 0.106(10) 0.073(7) -0.061(7) 0.071(9) -0.008(10)

loop_
_atom_type_symbol
_atom_type_description
_atom_type_scat_dispersion_real
_atom_type_scat_dispersion_imag
_atom_type_scat_source
C C 0.0033 0.0016 'International Tables Vol C Tables 4.2.6.8 and 6.1.1.4'
H H 0.0000 0.0000 'International Tables Vol C Tables 4.2.6.8 and 6.1.1.4'
N N 0.0061 0.0033 'International Tables Vol C Tables 4.2.6.8 and 6.1.1.4'
O O 0.0106 0.0060 'International Tables Vol C Tables 4.2.6.8 and 6.1.1.4'
Cu Cu 0.3201 1.2651 'International Tables Vol C Tables 4.2.6.8 and 6.1.1.4'

loop_
_geom_angle_atom_site_label_1
_geom_angle_atom_site_label_2
_geom_angle_atom_site_label_3
_geom_angle
_geom_angle_site_symmetry_1
_geom_angle_site_symmetry_3
N1 C1 C2 122.6(5) . .
N1 C1 H1 118.7 . .
C2 C1 H1 118.7 . .
C1 C2 C3 119.3(6) . .
C1 C2 H2 120.3 . .
C3 C2 H2 120.3 . .
C4 C3 C2 119.1(5) . .
C4 C3 H3 120.5 . .
C2 C3 H3 120.5 . .
C3 C4 C5 119.8(5) . .
C3 C4 H4 120.1 . .
C5 C4 H4 120.1 . .
N1 C5 C4 121.3(5) . .
N1 C5 C6 118.4(5) . .
C4 C5 C6 120.2(5) . .
O1 C6 C5 108.3(4) . .
O1 C6 H6A 110.0 . .
C5 C6 H6A 110.0 . .
O1 C6 H6B 110.0 . .
C5 C6 H6B 110.0 . .
H6A C6 H6B 108.4 . .
O1 C7 C12 115.9(5) . .
O1 C7 C8 122.2(4) . .
C12 C7 C8 121.9(5) . .
C9 C8 C7 117.4(5) . .
C9 C8 H8 121.3 . .
C7 C8 H8 121.3 . .
O2 C9 C8 123.1(5) . .
O2 C9 C10 115.5(5) . .
C8 C9 C10 121.4(5) . .
C11 C10 C9 119.2(5) . .
C11 C10 H10 120.4 . .
C9 C10 H10 120.4 . .
C12 C11 C10 120.8(5) . .
C12 C11 H11 119.6 . .
C10 C11 H11 119.6 . .
C11 C12 C7 119.3(5) . .
C11 C12 H12 120.3 . .
C7 C12 H12 120.3 . .
O2 C13 C14 107.3(4) . .
O2 C13 H13A 110.3 . .
C14 C13 H13A 110.3 . .
O2 C13 H13B 110.3 . .
C14 C13 H13B 110.3 . .
H13A C13 H13B 108.5 . .
N2 C14 C15 119.2(6) . .
N2 C14 C13 117.9(5) . .
C15 C14 C13 122.8(5) . .
C16 C15 C14 120.7(6) . .
C16 C15 H15 119.6 . .
C14 C15 H15 119.6 . .
C15 C16 C17 119.6(5) . .
C15 C16 H16 120.2 . .
C17 C16 H16 120.2 . .
C16 C17 C18 118.5(6) . .
C16 C17 H17 120.7 . .
C18 C17 H17 120.7 . .
N2 C18 C17 122.1(6) . .
N2 C18 H18 118.9 . .
C17 C18 H18 118.9 . .
O4 Cu1 O3 178.06(16) . .
O4 Cu1 N1 90.15(16) . .
O3 Cu1 N1 91.41(15) . .
O4 Cu1 N2 88.29(16) . 2
O3 Cu1 N2 90.26(16) . 2
N1 Cu1 N2 174.78(18) . 2
O4 Cu1 O1 92.38(15) . .
O3 Cu1 O1 86.97(15) . .
N1 Cu1 O1 72.79(15) . .
N2 Cu1 O1 112.25(16) 2 .
C1 N1 C5 117.6(4) . .
C1 N1 Cu1 119.9(4) . .
C5 N1 Cu1 122.4(4) . .
C18 N2 C14 119.7(5) . .
C18 N2 Cu1 120.3(4) . 2_545
C14 N2 Cu1 119.9(4) . 2_545
O6 N3 O7 122.4(7) . .
O6 N3 O5 121.0(6) . .
O7 N3 O5 116.6(6) . .
C7 O1 C6 117.3(4) . .
C7 O1 Cu1 134.0(3) . .
C6 O1 Cu1 105.9(3) . .
C9 O2 C13 118.7(4) . .
Cu1 O3 H19 137.4 . .
Cu1 O3 H20 114.7 . .
H19 O3 H20 107.6 . .
Cu1 O4 H22 116.9 . .
Cu1 O4 H21 123.5 . .
H22 O4 H21 109.9 . .
O9 N4 O8 85.2(10) . .
O9 N4 O10 101.3(12) . .
O8 N4 O10 172.3(13) . .

loop_
_geom_bond_atom_site_label_1
_geom_bond_atom_site_label_2
_geom_bond_distance
_geom_bond_site_symmetry_2
C1 N1 1.346(7) .
C1 C2 1.358(7) .
C1 H1 0.9300 .
C2 C3 1.373(8) .
C2 H2 0.9300 .
C3 C4 1.357(8) .
C3 H3 0.9300 .
C4 C5 1.377(7) .
C4 H4 0.9300 .
C5 N1 1.357(7) .
C5 C6 1.483(7) .
C6 O1 1.439(6) .
C6 H6A 0.9700 .
C6 H6B 0.9700 .
C7 O1 1.382(6) .
C7 C12 1.385(7) .
C7 C8 1.391(7) .
C8 C9 1.388(7) .
C8 H8 0.9300 .
C9 O2 1.369(6) .
C9 C10 1.398(7) .
C10 C11 1.378(8) .
C10 H10 0.9300 .
C11 C12 1.373(8) .
C11 H11 0.9300 .
C12 H12 0.9300 .
C13 O2 1.429(6) .
C13 C14 1.494(8) .
C13 H13A 0.9700 .
C13 H13B 0.9700 .
C14 N2 1.359(7) .
C14 C15 1.377(7) .
C15 C16 1.359(9) .
C15 H15 0.9300 .
C16 C17 1.365(9) .
C16 H16 0.9300 .
C17 C18 1.372(8) .
C17 H17 0.9300 .
C18 N2 1.333(7) .
C18 H18 0.9300 .
Cu1 O4 1.958(4) .
Cu1 O3 1.987(3) .
Cu1 N1 1.991(4) .
Cu1 N2 1.996(4) 2
Cu1 O1 2.437(4) .
N2 Cu1 1.996(4) 2_545
N3 O6 1.197(6) .
N3 O7 1.212(7) .
N3 O5 1.241(6) .
O3 H19 0.8504 .
O3 H20 0.8505 .
O4 H22 0.8506 .
O4 H21 0.8484 .
N4 O9 1.194(11) .
N4 O8 1.242(16) .
N4 O10 1.283(12) .

loop_
_geom_hbond_atom_site_label_D
_geom_hbond_atom_site_label_H
_geom_hbond_atom_site_label_A
_geom_hbond_distance_DH
_geom_hbond_distance_HA
_geom_hbond_distance_DA
_geom_hbond_angle_DHA
_geom_hbond_site_symmetry_A
O3 H19 O5 0.85 2.03 2.826(7) 156.4 2
O3 H20 O9 0.85 2.09 2.849(12) 148.2 3_666
O4 H22 O5 0.85 2.13 2.946(6) 160.6 3_565
O4 H21 O10 0.85 1.91 2.750(11) 169.3 3_566
